data_7210348
loop_
_publ_author_name
'Cheng, Pei-Chi'
'Kuo, Po-Ting'
'Xie, Ming-Yuan'
'Hsu, Wayne'
'Chen, Jhy-Der'

_publ_section_title
;
 Structure-directing roles of auxiliary polycarboxylate ligands in the
 formation of Zn(ii) and Cd(ii) coordination polymers based on a flexible
 N,N&#x2032;-di(3-pyridyl)dodecanediamide
;
_journal_issue 31
_journal_name_full CrystEngComm
_journal_page_first 6264
_journal_paper_doi 10.1039/c3ce40785c
_journal_volume 15
_journal_year 2013
_chemical_formula_sum 'C29 H35 N5 O7 Zn'
_chemical_formula_weight 630.99
_chemical_name_systematic
;
?
;
_space_group_IT_number 14
_symmetry_cell_setting monoclinic
_symmetry_space_group_name_Hall '-P 2yn'
_symmetry_space_group_name_H-M 'P 1 21/n 1'
_atom_sites_solution_hydrogens geom
_atom_sites_solution_primary direct
_atom_sites_solution_secondary difmap
_audit_creation_method SHELXL-97
_cell_angle_alpha 90.00
_cell_angle_beta 105.210(7)
_cell_angle_gamma 90.00
_cell_formula_units_Z 4
_cell_length_a 19.6517(17)
_cell_length_b 5.9639(5)
_cell_length_c 26.919(3)
_cell_measurement_reflns_used 46
_cell_measurement_temperature 295(2)
_cell_measurement_theta_max 12.53
_cell_measurement_theta_min 3.71
_cell_volume 3044.4(5)
_computing_cell_refinement 'XSCANS (Siemens, 1995)'
_computing_data_collection 'XSCANS (Siemens, 1995)'
_computing_data_reduction 'SHELXTL (Sheldrick, 2008)'
_computing_molecular_graphics 'SHELXTL (Sheldrick, 2008)'
_computing_publication_material 'SHELXTL (Sheldrick, 2008)'
_computing_structure_refinement 'SHELXL97 (Sheldrick, 2008)'
_computing_structure_solution 'SHELXS97 (Sheldrick, 2008)'
_diffrn_ambient_temperature 295(2)
_diffrn_measured_fraction_theta_full 0.993
_diffrn_measured_fraction_theta_max 0.993
_diffrn_measurement_device_type 'Bruker P4'
_diffrn_measurement_method '\w scans'
_diffrn_radiation_monochromator graphite
_diffrn_radiation_source 'fine-focus sealed tube'
_diffrn_radiation_type MoK\a
_diffrn_radiation_wavelength 0.71073
_diffrn_reflns_av_R_equivalents 0.0787
_diffrn_reflns_av_sigmaI/netI 0.0469
_diffrn_reflns_limit_h_max 23
_diffrn_reflns_limit_h_min -1
_diffrn_reflns_limit_k_max 7
_diffrn_reflns_limit_k_min -1
_diffrn_reflns_limit_l_max 31
_diffrn_reflns_limit_l_min -32
_diffrn_reflns_number 7000
_diffrn_reflns_theta_full 25.00
_diffrn_reflns_theta_max 25.00
_diffrn_reflns_theta_min 2.15
_diffrn_standards_interval_count 97
_diffrn_standards_number 3
_exptl_absorpt_coefficient_mu 0.859
_exptl_absorpt_correction_T_max 1.0000
_exptl_absorpt_correction_T_min 0.9184
_exptl_absorpt_correction_type empirical
_exptl_absorpt_process_details '(XSCANS; Siemens, 1995)'
_exptl_crystal_colour colorless
_exptl_crystal_density_diffrn 1.377
_exptl_crystal_density_method 'not measured'
_exptl_crystal_description block
_exptl_crystal_F_000 1320
_exptl_crystal_size_max 0.5
_exptl_crystal_size_mid 0.5
_exptl_crystal_size_min 0.5
_refine_diff_density_max 0.432
_refine_diff_density_min -0.474
_refine_diff_density_rms 0.081
_refine_ls_extinction_method none
_refine_ls_goodness_of_fit_ref 1.051
_refine_ls_hydrogen_treatment mixed
_refine_ls_matrix_type full
_refine_ls_number_parameters 396
_refine_ls_number_reflns 5321
_refine_ls_number_restraints 0
_refine_ls_restrained_S_all 1.051
_refine_ls_R_factor_all 0.0480
_refine_ls_R_factor_gt 0.0337
_refine_ls_shift/su_max 0.001
_refine_ls_shift/su_mean 0.000
_refine_ls_structure_factor_coef Fsqd
_refine_ls_weighting_details 'calc w=1/[\s^2^(Fo^2^)+(0.0393P)^2^+1.6958P] where P=(Fo^2^+2Fc^2^)/3'
_refine_ls_weighting_scheme calc
_refine_ls_wR_factor_gt 0.0815
_refine_ls_wR_factor_ref 0.0873
_reflns_number_gt 4534
_reflns_number_total 5321
_reflns_threshold_expression >2sigma(I)
_cod_data_source_file c3ce40785c.txt
_cod_data_source_block 1
_cod_depositor_comments
;
The following automatic conversions were performed:

'_symmetry_cell_setting' value 'Monoclinic' changed to 'monoclinic'
according to /home/saulius/struct/CIF-dictionaries/cif_core.dic
dictionary named 'cif_core.dic' version 2.4.2 from 2011-04-26.

Automatic conversion script
Id: cif_fix_values 1891 2012-01-12 08:04:46Z andrius 
;
_cod_original_sg_symbol_H-M P2(1)/n
_cod_database_code 7210348

loop_
_symmetry_equiv_pos_as_xyz
'x, y, z'
'-x+1/2, y+1/2, -z+1/2'
'-x, -y, -z'
'x-1/2, -y-1/2, z-1/2'

loop_
_atom_site_label
_atom_site_type_symbol
_atom_site_fract_x
_atom_site_fract_y
_atom_site_fract_z
_atom_site_U_iso_or_equiv
_atom_site_adp_type
_atom_site_occupancy
_atom_site_symmetry_multiplicity
_atom_site_calc_flag
_atom_site_refinement_flags
Zn Zn 0.218650(11) 0.52700(3) 0.092040(8) 0.02704(7) Uani 1 1 d .
O1 O 0.22996(7) 0.8847(2) 0.10167(5) 0.0352(4) Uani 1 1 d .
O2 O 0.18144(8) 1.2067(2) 0.06750(6) 0.0390(4) Uani 1 1 d .
O3 O -0.04942(8) 0.8240(3) -0.12746(6) 0.0443(4) Uani 1 1 d .
O4 O -0.02104(9) 1.1584(3) -0.09139(7) 0.0503(5) Uani 1 1 d .
O5 O 0.43846(9) 0.9365(3) 0.20032(6) 0.0524(5) Uani 1 1 d .
O6 O 0.9541(4) 2.5718(14) 0.4424(3) 0.097(2) Uani 0.50 1 d P
O6' O 0.9415(4) 2.6433(14) 0.4304(3) 0.092(2) Uani 0.50 1 d P
O7 O 0.12790(8) 0.5495(3) 0.12139(6) 0.0377(4) Uani 1 1 d .
N1 N 0.15991(9) 0.6592(3) 0.01906(6) 0.0298(4) Uani 1 1 d .
N2 N 0.27817(8) 0.4612(3) 0.16765(6) 0.0275(4) Uani 1 1 d .
N3 N 0.41713(9) 0.7412(3) 0.26689(7) 0.0364(4) Uani 1 1 d .
H3A H 0.4287 0.7330 0.2999 0.044 Uiso 1 1 calc R
N4 N 1.03082(11) 2.6161(4) 0.39328(9) 0.0638(7) Uani 1 1 d .
H4A H 1.0438 2.5530 0.3685 0.077 Uiso 1 1 calc R
N5 N 1.18530(10) 2.9789(3) 0.43174(7) 0.0388(4) Uani 1 1 d .
C1 C 0.18784(10) 0.9984(3) 0.06813(7) 0.0280(4) Uani 1 1 d .
C2 C 0.14161(10) 0.8737(3) 0.02268(7) 0.0259(4) Uani 1 1 d .
C3 C 0.08611(10) 0.9727(3) -0.01283(7) 0.0282(4) Uani 1 1 d .
H3B H 0.0738 1.1207 -0.0086 0.034 Uiso 1 1 calc R
C4 C 0.04888(10) 0.8496(3) -0.05479(7) 0.0287(4) Uani 1 1 d .
C5 C 0.06991(12) 0.6306(3) -0.05962(8) 0.0354(5) Uani 1 1 d .
H5B H 0.0468 0.5440 -0.0877 0.042 Uiso 1 1 calc R
C6 C 0.12538(12) 0.5425(3) -0.02229(8) 0.0364(5) Uani 1 1 d .
H6A H 0.1394 0.3959 -0.0260 0.044 Uiso 1 1 calc R
C7 C -0.01282(11) 0.9539(4) -0.09453(8) 0.0316(5) Uani 1 1 d .
C8 C 0.26773(11) 0.2792(3) 0.19378(8) 0.0314(5) Uani 1 1 d .
H8A H 0.2345 0.1737 0.1774 0.038 Uiso 1 1 calc R
C9 C 0.30466(11) 0.2439(3) 0.24413(8) 0.0350(5) Uani 1 1 d .
H9A H 0.2964 0.1163 0.2615 0.042 Uiso 1 1 calc R
C10 C 0.35385(11) 0.3987(4) 0.26839(8) 0.0340(5) Uani 1 1 d .
H10A H 0.3785 0.3787 0.3026 0.041 Uiso 1 1 calc R
C11 C 0.36648(10) 0.5867(3) 0.24115(8) 0.0294(4) Uani 1 1 d .
C12 C 0.32691(10) 0.6123(3) 0.19066(8) 0.0303(5) Uani 1 1 d .
H12A H 0.3343 0.7377 0.1722 0.036 Uiso 1 1 calc R
C13 C 0.45027(11) 0.9022(4) 0.24638(8) 0.0367(5) Uani 1 1 d .
C14 C 0.50281(12) 1.0337(4) 0.28693(9) 0.0458(6) Uani 1 1 d .
H14A H 0.4777 1.1075 0.3089 0.055 Uiso 1 1 calc R
H14B H 0.5357 0.9290 0.3082 0.055 Uiso 1 1 calc R
C15 C 0.54420(14) 1.2074(5) 0.26695(11) 0.0576(7) Uani 1 1 d .
H15A H 0.5119 1.3085 0.2440 0.069 Uiso 1 1 calc R
H15B H 0.5729 1.1345 0.2474 0.069 Uiso 1 1 calc R
C16 C 0.59166(15) 1.3416(5) 0.31089(12) 0.0639(8) Uani 1 1 d .
H16A H 0.5623 1.4267 0.3280 0.077 Uiso 1 1 calc R
H16B H 0.6196 1.2380 0.3359 0.077 Uiso 1 1 calc R
C17 C 0.64067(17) 1.5010(5) 0.29367(13) 0.0730(9) Uani 1 1 d .
H17A H 0.6128 1.6020 0.2680 0.088 Uiso 1 1 calc R
H17B H 0.6710 1.4155 0.2775 0.088 Uiso 1 1 calc R
C18 C 0.68668(16) 1.6396(6) 0.33765(13) 0.0727(9) Uani 1 1 d .
H18A H 0.6566 1.7321 0.3526 0.087 Uiso 1 1 calc R
H18B H 0.7126 1.5390 0.3642 0.087 Uiso 1 1 calc R
C19 C 0.73835(18) 1.7887(6) 0.32015(14) 0.0826(10) Uani 1 1 d .
H19A H 0.7698 1.6948 0.3068 0.099 Uiso 1 1 calc R
H19B H 0.7123 1.8826 0.2922 0.099 Uiso 1 1 calc R
C20 C 0.78219(17) 1.9376(6) 0.36204(14) 0.0790(10) Uani 1 1 d .
H20A H 0.7511 2.0378 0.3741 0.095 Uiso 1 1 calc R
H20B H 0.8065 1.8448 0.3908 0.095 Uiso 1 1 calc R
C21 C 0.83587(17) 2.0753(6) 0.34418(13) 0.0798(10) Uani 1 1 d .
H21A H 0.8689 1.9743 0.3345 0.096 Uiso 1 1 calc R
H21B H 0.8117 2.1584 0.3137 0.096 Uiso 1 1 calc R
C22 C 0.87688(16) 2.2384(6) 0.38375(13) 0.0744(9) Uani 1 1 d .
H22A H 0.8989 2.1576 0.4151 0.089 Uiso 1 1 calc R
H22B H 0.8446 2.3469 0.3918 0.089 Uiso 1 1 calc R
C23 C 0.93328(17) 2.3613(6) 0.36538(12) 0.0790(10) Uani 1 1 d .
H23A H 0.9680 2.2539 0.3605 0.095 Uiso 1 1 calc R
H23B H 0.9119 2.4299 0.3323 0.095 Uiso 1 1 calc R
C24 C 0.96996(16) 2.5401(6) 0.40241(13) 0.0703(9) Uani 1 1 d .
C25 C 1.07481(14) 2.7872(5) 0.42004(10) 0.0526(7) Uani 1 1 d .
C26 C 1.05650(17) 2.9346(6) 0.45439(14) 0.0833(10) Uani 1 1 d .
H26A H 1.0136 2.9198 0.4626 0.100 Uiso 1 1 calc R
C27 C 1.10293(17) 3.1035(6) 0.47619(14) 0.0853(11) Uani 1 1 d .
H27A H 1.0915 3.2050 0.4990 0.102 Uiso 1 1 calc R
C28 C 1.16618(14) 3.1194(5) 0.46373(11) 0.0599(7) Uani 1 1 d .
H28A H 1.1970 3.2340 0.4784 0.072 Uiso 1 1 calc R
C29 C 1.14005(12) 2.8152(4) 0.41084(9) 0.0424(6) Uani 1 1 d .
H29A H 1.1535 2.7144 0.3888 0.051 Uiso 1 1 calc R
H7A H 0.0990(14) 0.648(5) 0.1130(10) 0.048(8) Uiso 1 1 d .
H7B H 0.1055(16) 0.441(5) 0.1179(12) 0.068(10) Uiso 1 1 d .

loop_
_atom_site_aniso_label
_atom_site_aniso_U_11
_atom_site_aniso_U_22
_atom_site_aniso_U_33
_atom_site_aniso_U_23
_atom_site_aniso_U_13
_atom_site_aniso_U_12
Zn 0.02871(12) 0.01811(11) 0.02650(12) -0.00038(9) -0.00660(9) 0.00280(9)
O1 0.0393(8) 0.0209(7) 0.0327(8) -0.0009(6) -0.0133(6) 0.0033(6)
O2 0.0497(9) 0.0168(7) 0.0394(8) -0.0030(6) -0.0083(7) 0.0008(6)
O3 0.0457(9) 0.0403(9) 0.0321(8) 0.0039(7) -0.0158(7) -0.0078(7)
O4 0.0449(9) 0.0303(9) 0.0589(10) 0.0018(8) -0.0161(8) 0.0101(7)
O5 0.0544(10) 0.0602(11) 0.0390(9) 0.0044(8) 0.0060(8) -0.0244(9)
O6 0.115(4) 0.114(5) 0.087(3) -0.051(3) 0.068(3) -0.068(4)
O6' 0.076(3) 0.097(5) 0.127(6) -0.061(4) 0.067(3) -0.052(3)
O7 0.0293(7) 0.0266(8) 0.0522(9) 0.0011(7) 0.0016(7) 0.0047(7)
N1 0.0334(9) 0.0179(8) 0.0303(9) -0.0019(7) -0.0053(7) 0.0027(7)
N2 0.0272(8) 0.0240(8) 0.0261(8) -0.0004(7) -0.0023(6) 0.0014(7)
N3 0.0380(9) 0.0383(10) 0.0248(8) 0.0038(7) -0.0061(7) -0.0115(8)
N4 0.0561(12) 0.0713(15) 0.0730(15) -0.0362(12) 0.0329(11) -0.0342(12)
N5 0.0383(9) 0.0396(10) 0.0372(10) -0.0060(8) 0.0078(8) -0.0102(8)
C1 0.0299(9) 0.0202(10) 0.0288(10) -0.0030(8) -0.0013(8) 0.0003(8)
C2 0.0295(9) 0.0192(9) 0.0245(9) -0.0014(7) -0.0011(8) -0.0005(8)
C3 0.0310(10) 0.0179(9) 0.0302(10) 0.0004(8) -0.0015(8) 0.0024(8)
C4 0.0289(10) 0.0274(10) 0.0246(9) 0.0015(8) -0.0019(8) 0.0002(8)
C5 0.0438(12) 0.0243(10) 0.0285(10) -0.0049(8) -0.0075(9) -0.0009(9)
C6 0.0451(12) 0.0178(9) 0.0373(11) -0.0036(8) -0.0051(9) 0.0050(9)
C7 0.0302(10) 0.0327(11) 0.0263(10) 0.0046(9) -0.0022(8) -0.0017(9)
C8 0.0320(10) 0.0247(10) 0.0330(10) -0.0015(8) 0.0006(9) -0.0032(8)
C9 0.0391(11) 0.0259(10) 0.0359(11) 0.0077(9) 0.0027(9) -0.0018(9)
C10 0.0335(10) 0.0339(11) 0.0280(10) 0.0057(9) -0.0038(8) 0.0016(9)
C11 0.0270(9) 0.0284(10) 0.0282(10) -0.0002(8) -0.0010(8) -0.0013(8)
C12 0.0299(10) 0.0263(10) 0.0294(10) 0.0031(8) -0.0016(8) -0.0033(8)
C13 0.0290(10) 0.0389(12) 0.0371(12) 0.0002(10) -0.0004(9) -0.0045(9)
C14 0.0380(12) 0.0459(14) 0.0468(13) -0.0045(11) -0.0005(10) -0.0130(11)
C15 0.0533(14) 0.0585(16) 0.0607(16) -0.0107(13) 0.0142(13) -0.0249(13)
C16 0.0589(16) 0.0632(18) 0.0692(18) -0.0155(15) 0.0160(14) -0.0310(14)
C17 0.0677(18) 0.071(2) 0.083(2) -0.0172(17) 0.0235(16) -0.0366(16)
C18 0.0606(17) 0.073(2) 0.083(2) -0.0161(17) 0.0162(16) -0.0319(16)
C19 0.0736(19) 0.080(2) 0.094(2) -0.0220(19) 0.0222(18) -0.0440(18)
C20 0.0662(18) 0.086(2) 0.084(2) -0.0202(19) 0.0190(16) -0.0437(18)
C21 0.0734(19) 0.085(2) 0.083(2) -0.0230(18) 0.0234(17) -0.0452(18)
C22 0.0665(17) 0.079(2) 0.082(2) -0.0224(17) 0.0266(16) -0.0393(17)
C23 0.0765(19) 0.095(2) 0.074(2) -0.0350(18) 0.0341(16) -0.0514(18)
C24 0.0637(16) 0.082(2) 0.0741(19) -0.0309(17) 0.0340(15) -0.0372(16)
C25 0.0517(14) 0.0557(15) 0.0545(15) -0.0179(12) 0.0212(12) -0.0218(12)
C26 0.0683(17) 0.100(2) 0.098(2) -0.055(2) 0.0507(16) -0.0387(18)
C27 0.0805(19) 0.094(2) 0.098(2) -0.0596(19) 0.0535(18) -0.0408(19)
C28 0.0579(15) 0.0642(17) 0.0594(16) -0.0295(14) 0.0189(13) -0.0250(14)
C29 0.0427(12) 0.0419(13) 0.0437(12) -0.0112(10) 0.0134(10) -0.0102(11)

loop_
_atom_type_symbol
_atom_type_description
_atom_type_scat_dispersion_real
_atom_type_scat_dispersion_imag
_atom_type_scat_source
C C 0.0033 0.0016 'International Tables Vol C Tables 4.2.6.8 and 6.1.1.4'
H H 0.0000 0.0000 'International Tables Vol C Tables 4.2.6.8 and 6.1.1.4'
N N 0.0061 0.0033 'International Tables Vol C Tables 4.2.6.8 and 6.1.1.4'
O O 0.0106 0.0060 'International Tables Vol C Tables 4.2.6.8 and 6.1.1.4'
Zn Zn 0.2839 1.4301 'International Tables Vol C Tables 4.2.6.8 and 6.1.1.4'

loop_
_geom_angle_atom_site_label_1
_geom_angle_atom_site_label_2
_geom_angle_atom_site_label_3
_geom_angle
_geom_angle_site_symmetry_1
_geom_angle_site_symmetry_3
O2 Zn N2 101.25(6) 1_545 .
O2 Zn O7 85.27(6) 1_545 .
N2 Zn O7 87.71(6) . .
O2 Zn N1 89.26(6) 1_545 .
N2 Zn N1 169.23(6) . .
O7 Zn N1 90.84(7) . .
O2 Zn O1 163.77(5) 1_545 .
N2 Zn O1 93.14(6) . .
O7 Zn O1 87.88(6) . .
N1 Zn O1 76.14(5) . .
O2 Zn N5 92.60(7) 1_545 2_625
N2 Zn N5 87.40(7) . 2_625
O7 Zn N5 174.19(7) . 2_625
N1 Zn N5 94.54(7) . 2_625
O1 Zn N5 95.53(7) . 2_625
C1 O1 Zn 114.95(12) . .
C1 O2 Zn 151.62(14) . 1_565
O6' O6 C24 77.4(17) . .
O6 O6' C24 76.3(17) . .
Zn O7 H7A 122.5(19) . .
Zn O7 H7B 114(2) . .
H7A O7 H7B 104(3) . .
C6 N1 C2 118.07(16) . .
C6 N1 Zn 127.10(13) . .
C2 N1 Zn 111.95(12) . .
C8 N2 C12 119.42(17) . .
C8 N2 Zn 122.52(13) . .
C12 N2 Zn 118.03(13) . .
C13 N3 C11 128.30(18) . .
C13 N3 H3A 115.9 . .
C11 N3 H3A 115.9 . .
C24 N4 C25 126.9(2) . .
C24 N4 H4A 116.6 . .
C25 N4 H4A 116.6 . .
C28 N5 C29 117.6(2) . .
C28 N5 Zn 121.76(16) . 2_675
C29 N5 Zn 120.40(16) . 2_675
O2 C1 O1 126.44(18) . .
O2 C1 C2 116.17(17) . .
O1 C1 C2 117.36(16) . .
N1 C2 C3 122.46(17) . .
N1 C2 C1 114.36(16) . .
C3 C2 C1 123.17(17) . .
C2 C3 C4 119.39(17) . .
C2 C3 H3B 120.3 . .
C4 C3 H3B 120.3 . .
C3 C4 C5 118.00(17) . .
C3 C4 C7 120.63(18) . .
C5 C4 C7 121.37(18) . .
C6 C5 C4 119.27(18) . .
C6 C5 H5B 120.4 . .
C4 C5 H5B 120.4 . .
N1 C6 C5 122.70(19) . .
N1 C6 H6A 118.7 . .
C5 C6 H6A 118.7 . .
O4 C7 O3 126.69(19) . .
O4 C7 C4 116.67(18) . .
O3 C7 C4 116.63(18) . .
N2 C8 C9 121.90(18) . .
N2 C8 H8A 119.1 . .
C9 C8 H8A 119.1 . .
C10 C9 C8 119.31(19) . .
C10 C9 H9A 120.3 . .
C8 C9 H9A 120.3 . .
C9 C10 C11 119.36(18) . .
C9 C10 H10A 120.3 . .
C11 C10 H10A 120.3 . .
C12 C11 C10 118.17(18) . .
C12 C11 N3 123.79(19) . .
C10 C11 N3 118.02(17) . .
N2 C12 C11 121.82(19) . .
N2 C12 H12A 119.1 . .
C11 C12 H12A 119.1 . .
O5 C13 N3 123.4(2) . .
O5 C13 C14 124.1(2) . .
N3 C13 C14 112.56(19) . .
C15 C14 C13 115.6(2) . .
C15 C14 H14A 108.4 . .
C13 C14 H14A 108.4 . .
C15 C14 H14B 108.4 . .
C13 C14 H14B 108.4 . .
H14A C14 H14B 107.5 . .
C14 C15 C16 111.3(2) . .
C14 C15 H15A 109.4 . .
C16 C15 H15A 109.4 . .
C14 C15 H15B 109.4 . .
C16 C15 H15B 109.4 . .
H15A C15 H15B 108.0 . .
C17 C16 C15 113.7(3) . .
C17 C16 H16A 108.8 . .
C15 C16 H16A 108.8 . .
C17 C16 H16B 108.8 . .
C15 C16 H16B 108.8 . .
H16A C16 H16B 107.7 . .
C16 C17 C18 113.4(3) . .
C16 C17 H17A 108.9 . .
C18 C17 H17A 108.9 . .
C16 C17 H17B 108.9 . .
C18 C17 H17B 108.9 . .
H17A C17 H17B 107.7 . .
C19 C18 C17 112.6(3) . .
C19 C18 H18A 109.1 . .
C17 C18 H18A 109.1 . .
C19 C18 H18B 109.1 . .
C17 C18 H18B 109.1 . .
H18A C18 H18B 107.8 . .
C20 C19 C18 114.2(3) . .
C20 C19 H19A 108.7 . .
C18 C19 H19A 108.7 . .
C20 C19 H19B 108.7 . .
C18 C19 H19B 108.7 . .
H19A C19 H19B 107.6 . .
C21 C20 C19 113.0(3) . .
C21 C20 H20A 109.0 . .
C19 C20 H20A 109.0 . .
C21 C20 H20B 109.0 . .
C19 C20 H20B 109.0 . .
H20A C20 H20B 107.8 . .
C22 C21 C20 114.4(3) . .
C22 C21 H21A 108.7 . .
C20 C21 H21A 108.7 . .
C22 C21 H21B 108.7 . .
C20 C21 H21B 108.7 . .
H21A C21 H21B 107.6 . .
C21 C22 C23 112.5(3) . .
C21 C22 H22A 109.1 . .
C23 C22 H22A 109.1 . .
C21 C22 H22B 109.1 . .
C23 C22 H22B 109.1 . .
H22A C22 H22B 107.8 . .
C24 C23 C22 113.0(3) . .
C24 C23 H23A 109.0 . .
C22 C23 H23A 109.0 . .
C24 C23 H23B 109.0 . .
C22 C23 H23B 109.0 . .
H23A C23 H23B 107.8 . .
O6 C24 O6' 26.3(6) . .
O6 C24 N4 123.5(4) . .
O6' C24 N4 120.8(4) . .
O6 C24 C23 120.6(4) . .
O6' C24 C23 123.4(4) . .
N4 C24 C23 114.0(3) . .
C29 C25 C26 117.3(2) . .
C29 C25 N4 118.1(2) . .
C26 C25 N4 124.6(2) . .
C27 C26 C25 119.1(3) . .
C27 C26 H26A 120.5 . .
C25 C26 H26A 120.5 . .
C28 C27 C26 119.0(3) . .
C28 C27 H27A 120.5 . .
C26 C27 H27A 120.5 . .
N5 C28 C27 123.0(3) . .
N5 C28 H28A 118.5 . .
C27 C28 H28A 118.5 . .
N5 C29 C25 123.9(2) . .
N5 C29 H29A 118.0 . .
C25 C29 H29A 118.0 . .

loop_
_geom_bond_atom_site_label_1
_geom_bond_atom_site_label_2
_geom_bond_distance
_geom_bond_site_symmetry_2
Zn O2 2.0899(14) 1_545
Zn N2 2.1013(15) .
Zn O7 2.1359(17) .
Zn N1 2.1503(16) .
Zn O1 2.1537(14) .
Zn N5 2.1654(19) 2_625
O1 C1 1.252(2) .
O2 C1 1.248(2) .
O2 Zn 2.0899(14) 1_565
O3 C7 1.252(2) .
O4 C7 1.236(3) .
O5 C13 1.217(3) .
O6 O6' 0.553(13) .
O6 C24 1.211(9) .
O6' C24 1.216(9) .
O7 H7A 0.81(3) .
O7 H7B 0.77(3) .
N1 C6 1.337(3) .
N1 C2 1.339(3) .
N2 C8 1.338(3) .
N2 C12 1.342(2) .
N3 C13 1.356(3) .
N3 C11 1.399(3) .
N3 H3A 0.8600 .
N4 C24 1.360(4) .
N4 C25 1.407(3) .
N4 H4A 0.8600 .
N5 C28 1.325(3) .
N5 C29 1.341(3) .
N5 Zn 2.1654(19) 2_675
C1 C2 1.514(2) .
C2 C3 1.380(3) .
C3 C4 1.384(3) .
C3 H3B 0.9300 .
C4 C5 1.386(3) .
C4 C7 1.523(3) .
C5 C6 1.378(3) .
C5 H5B 0.9300 .
C6 H6A 0.9300 .
C8 C9 1.376(3) .
C8 H8A 0.9300 .
C9 C10 1.372(3) .
C9 H9A 0.9300 .
C10 C11 1.397(3) .
C10 H10A 0.9300 .
C11 C12 1.386(3) .
C12 H12A 0.9300 .
C13 C14 1.510(3) .
C14 C15 1.501(4) .
C14 H14A 0.9700 .
C14 H14B 0.9700 .
C15 C16 1.527(4) .
C15 H15A 0.9700 .
C15 H15B 0.9700 .
C16 C17 1.510(4) .
C16 H16A 0.9700 .
C16 H16B 0.9700 .
C17 C18 1.530(4) .
C17 H17A 0.9700 .
C17 H17B 0.9700 .
C18 C19 1.515(4) .
C18 H18A 0.9700 .
C18 H18B 0.9700 .
C19 C20 1.514(4) .
C19 H19A 0.9700 .
C19 H19B 0.9700 .
C20 C21 1.512(4) .
C20 H20A 0.9700 .
C20 H20B 0.9700 .
C21 C22 1.510(4) .
C21 H21A 0.9700 .
C21 H21B 0.9700 .
C22 C23 1.516(4) .
C22 H22A 0.9700 .
C22 H22B 0.9700 .
C23 C24 1.508(4) .
C23 H23A 0.9700 .
C23 H23B 0.9700 .
C25 C29 1.378(3) .
C25 C26 1.390(4) .
C26 C27 1.383(4) .
C26 H26A 0.9300 .
C27 C28 1.373(4) .
C27 H27A 0.9300 .
C28 H28A 0.9300 .
C29 H29A 0.9300 .
